data_2001045
loop_
_publ_author_name
'Jin, S.'
'Nieuwenhuyzen, M.'
'Robinson, W. T.'
'Wilkins, C. J.'

_publ_section_title
;
 Structures of dichlorobis(trimethylamine oxide)cobalt(II),
 diiodobis(trimethylamine oxide)cobalt(II), dichlorobis(trimethylamine
 oxide)zinc and dibromobis(trimethylamine oxide)zinc
;
_journal_issue 2
_journal_name_full 'Acta Crystallographica Section C'
_journal_page_first 274
_journal_page_last 279
_journal_paper_doi 10.1107/S0108270191010223
_journal_volume 48
_journal_year 1992
_chemical_formula_sum 'C6 H18 Cl2 N2 O2 Zn'
_chemical_formula_weight 286.5
_space_group_crystal_system monoclinic
_space_group_IT_number 4
_space_group_name_Hall 'P 2yb'
_space_group_name_H-M_alt 'P 1 21 1'
_cell_angle_alpha 90
_cell_angle_beta 109.13(2)
_cell_angle_gamma 90
_cell_formula_units_Z 2
_cell_length_a 9.756(3)
_cell_length_b 10.383(3)
_cell_length_c 6.558(2)
_cell_volume 627.6(3)
_diffrn_radiation_type Mo
_diffrn_radiation_wavelength 0.71069
_exptl_absorpt_coefficient_mu 2.550
_exptl_crystal_density_diffrn 1.52
_exptl_crystal_density_meas 1.47
_exptl_crystal_F_000 296
_cod_data_source_file mu0274.cif
_cod_data_source_block mu0274c
_cod_original_formula_sum 'C6 H18 Cl2 N2 O2 Zn1'
_cod_database_code 2001045

loop_
_space_group_symop_id
_space_group_symop_operation_xyz
1 x,y,z
2 -x,y+1/2,-z

loop_
_atom_site_label
_atom_site_fract_x
_atom_site_fract_y
_atom_site_fract_z
_atom_site_U_iso_or_equiv
Zn .79540(10) .5000 .70910(10) .0090(10)
Cl(1) .62720(10) .4891(2) .8800(2) .0200(10)
Cl(2) 1.02980(10) .5106(3) .9207(2) .0220(10)
O(1) .7937(4) .3468(4) .5299(7) .0210(10)
N(1) .6719(5) .2689(5) .4358(8) .0180(10)
C(11) .5369(6) .3476(6) .3437(9) .022(2)
C(12) .7016(9) .1955(8) .2559(14) .026(3)
C(13) .6549(7) .1797(6) .6036(10) .026(2)
O(2) .7195(4) .6474(4) .5203(7) .0200(10)
N(2) .8081(5) .7224(4) .4340(7) .0170(10)
C(21) .9042(6) .6382(6) .3536(9) .020(2)
C(22) .7066(9) .7948(9) .2482(16) .028(3)
C(23) .8966(7) .8137(7) .6040(11) .028(2)
H(11a) .4565 .2908 .2804 ?
H(11b) .5433 .4091 .2378 ?
H(11c) .5227 .3922 .4635 ?
H(12a) .6235 .1389 .1814 ?
H(12b) .7889 .1463 .3162 ?
H(12c) .7157 .2578 .1564 ?
H(13a) .5738 .1230 .5449 ?
H(13b) .6380 .2332 .7123 ?
H(13c) .7413 .1298 .6666 ?
H(21a) .9602 .6900 .2886 ?
H(21b) .8463 .5783 .2491 ?
H(21c) .9683 .5917 .4737 ?
H(22a) .7607 .8505 .1859 ?
H(22b) .6449 .8456 .3042 ?
H(22c) .6484 .7373 .1395 ?
H(23a) .9523 .8706 .5464 ?
H(23b) .9601 .7702 .7284 ?
H(23c) .8262 .8626 .6449 ?

loop_
_geom_bond_atom_site_label_1
_geom_bond_atom_site_label_2
_geom_bond_distance
Zn Cl(1) 2.273(2)
Zn O(1) 1.975(5)
O(1) N(1) 1.402(6)
N(1) C(12) 1.511(11)
O(2) N(2) 1.412(7)
N(2) C(22) 1.497(10)
Zn Cl(2) 2.2550(10)
Zn O(2) 1.956(4)
N(1) C(11) 1.499(7)
N(1) C(13) 1.489(9)
N(2) C(21) 1.499(8)
N(2) C(23) 1.503(8)
